data_2239085
loop_
_publ_author_name
'Devaru, Venkatesh B.'
'Vinduvahini, M.'
'Madaiah, M.'
'Revanasiddappa, H. D.'
'Devarajegowda, H. C.'

_publ_section_title
;
 1-(6-Chloro-1-methyl-1<i>H</i>-imidazo[4,5-<i>c</i>]pyridin-4-yl)-3-(2-chlorophenyl)urea
;
_journal_coeditor_code BT6956
_journal_issue 2
_journal_name_full 'Acta Crystallographica Section E'
_journal_page_first o155
_journal_page_last o156
_journal_paper_doi 10.1107/S1600536814000695
_journal_volume 70
_journal_year 2014
_chemical_formula_iupac 'C14 H11 Cl2 N5 O'
_chemical_formula_moiety 'C14 H11 Cl2 N5 O'
_chemical_formula_sum 'C14 H11 Cl2 N5 O'
_chemical_formula_weight 336.18
_chemical_melting_point 380
_chemical_name_systematic 1-(6-Chloro-1-methyl-1<i>H</i>-imidazo[4,5-<i>c</i>]pyridin-4-yl)-3-(2-chlorophenyl)urea
_space_group_IT_number 14
_symmetry_cell_setting monoclinic
_symmetry_space_group_name_Hall '-P 2ybc'
_symmetry_space_group_name_H-M 'P 1 21/c 1'
_atom_sites_solution_hydrogens geom
_atom_sites_solution_primary direct
_atom_sites_solution_secondary difmap
_audit_creation_method SHELXL-97
_cell_angle_alpha 90.00
_cell_angle_beta 114.216(4)
_cell_angle_gamma 90.00
_cell_formula_units_Z 4
_cell_length_a 8.9368(3)
_cell_length_b 17.2369(4)
_cell_length_c 10.3805(3)
_cell_measurement_reflns_used 2576
_cell_measurement_temperature 293(2)
_cell_measurement_theta_max 25.00
_cell_measurement_theta_min 2.36
_cell_volume 1458.33(9)
_computing_cell_refinement 'SAINT (Bruker, 2001)'
_computing_data_collection 'SMART (Bruker, 2001)'
_computing_data_reduction 'SAINT (Bruker, 2001)'
_computing_molecular_graphics 'ORTEP-3 for Windows (Farrugia, 2012)'
_computing_publication_material 'SHELXL97 (Sheldrick, 2008)'
_computing_structure_refinement 'SHELXL97 (Sheldrick, 2008)'
_computing_structure_solution 'SHELXS97 (Sheldrick, 2008)'
_diffrn_ambient_temperature 293(2)
_diffrn_measured_fraction_theta_full 1.000
_diffrn_measured_fraction_theta_max 1.000
_diffrn_measurement_device_type 'Bruker SMART CCD area-detector'
_diffrn_measurement_method '\w and \f scans'
_diffrn_radiation_monochromator graphite
_diffrn_radiation_source 'fine-focus sealed tube'
_diffrn_radiation_type MoK\a
_diffrn_radiation_wavelength 0.71073
_diffrn_reflns_av_R_equivalents 0.0231
_diffrn_reflns_av_sigmaI/netI 0.0198
_diffrn_reflns_limit_h_max 10
_diffrn_reflns_limit_h_min -10
_diffrn_reflns_limit_k_max 20
_diffrn_reflns_limit_k_min -20
_diffrn_reflns_limit_l_max 12
_diffrn_reflns_limit_l_min -12
_diffrn_reflns_number 11425
_diffrn_reflns_theta_full 25.00
_diffrn_reflns_theta_max 25.00
_diffrn_reflns_theta_min 2.36
_exptl_absorpt_coefficient_mu 0.454
_exptl_absorpt_correction_T_max 1.0000
_exptl_absorpt_correction_T_min 0.7700
_exptl_absorpt_correction_type multi-scan
_exptl_absorpt_process_details '(SADABS; Sheldrick, 2007)'
_exptl_crystal_colour colourless
_exptl_crystal_density_diffrn 1.531
_exptl_crystal_density_method 'not measured'
_exptl_crystal_description Plate
_exptl_crystal_F_000 688
_exptl_crystal_size_max 0.24
_exptl_crystal_size_mid 0.20
_exptl_crystal_size_min 0.12
_refine_diff_density_max 0.384
_refine_diff_density_min -0.283
_refine_ls_extinction_method none
_refine_ls_goodness_of_fit_ref 1.060
_refine_ls_hydrogen_treatment constr
_refine_ls_matrix_type full
_refine_ls_number_parameters 199
_refine_ls_number_reflns 2576
_refine_ls_number_restraints 0
_refine_ls_restrained_S_all 1.060
_refine_ls_R_factor_all 0.0475
_refine_ls_R_factor_gt 0.0392
_refine_ls_shift/su_max 0.001
_refine_ls_shift/su_mean 0.000
_refine_ls_structure_factor_coef Fsqd
_refine_ls_weighting_details 'calc w=1/[\s^2^(Fo^2^)+(0.0553P)^2^+0.5893P] where P=(Fo^2^+2Fc^2^)/3'
_refine_ls_weighting_scheme calc
_refine_ls_wR_factor_gt 0.1062
_refine_ls_wR_factor_ref 0.1116
_reflns_number_gt 2175
_reflns_number_total 2576
_reflns_threshold_expression I>2\s(I)
_cod_data_source_file bt6956sup1.cif
_cod_data_source_block I
_cod_original_cell_volume 1458.33(7)
_cod_original_sg_symbol_H-M 'P 21/c'
_cod_database_code 2239085
_cod_database_fobs_code 2239085

loop_
_symmetry_equiv_pos_as_xyz
'x, y, z'
'-x, y+1/2, -z+1/2'
'-x, -y, -z'
'x, -y-1/2, z-1/2'

loop_
_atom_site_type_symbol
_atom_site_label
_atom_site_fract_x
_atom_site_fract_y
_atom_site_fract_z
_atom_site_U_iso_or_equiv
_atom_site_adp_type
_atom_site_calc_flag
_atom_site_refinement_flags
_atom_site_occupancy
_atom_site_symmetry_multiplicity
Cl Cl1 0.98140(8) 0.21079(4) 0.85698(7) 0.0611(2) Uani d . 1 1
Cl Cl2 1.28185(8) 0.14285(4) 1.18265(7) 0.0693(2) Uani d . 1 1
O O3 0.50876(19) 0.04206(11) 0.86633(16) 0.0599(5) Uani d . 1 1
N N4 1.1433(2) -0.06979(11) 1.47101(19) 0.0457(5) Uani d . 1 1
N N5 0.8783(2) -0.07679(11) 1.31848(19) 0.0474(5) Uani d . 1 1
N N6 1.0050(2) 0.07252(10) 1.12745(18) 0.0424(4) Uani d . 1 1
N N7 0.7418(2) 0.01864(11) 1.05733(18) 0.0447(5) Uani d . 1 1
H H7 0.6847 -0.0136 1.0818 0.054 Uiso calc R 1 1
N N8 0.7379(2) 0.10758(10) 0.88673(17) 0.0389(4) Uani d . 1 1
H H8 0.8420 0.1107 0.9357 0.047 Uiso calc R 1 1
C C9 1.2941(3) -0.08685(16) 1.5946(2) 0.0587(6) Uani d . 1 1
H H9A 1.3816 -0.0553 1.5925 0.088 Uiso calc R 1 1
H H9B 1.3215 -0.1406 1.5937 0.088 Uiso calc R 1 1
H H9C 1.2783 -0.0758 1.6789 0.088 Uiso calc R 1 1
C C10 0.9933(3) -0.10224(14) 1.4362(2) 0.0502(6) Uani d . 1 1
H H10 0.9738 -0.1398 1.4919 0.060 Uiso calc R 1 1
C C11 0.9608(3) -0.02290(12) 1.2725(2) 0.0386(5) Uani d . 1 1
C C12 0.9041(2) 0.02356(12) 1.1512(2) 0.0379(5) Uani d . 1 1
C C13 1.1616(3) 0.07603(13) 1.2225(2) 0.0451(5) Uani d . 1 1
C C14 1.2320(3) 0.03333(13) 1.3434(2) 0.0461(5) Uani d . 1 1
H H14 1.3418 0.0380 1.4053 0.055 Uiso calc R 1 1
C C15 1.1242(3) -0.01774(12) 1.3656(2) 0.0397(5) Uani d . 1 1
C C16 0.6546(3) 0.05620(13) 0.9311(2) 0.0408(5) Uani d . 1 1
C C17 0.6706(3) 0.15605(11) 0.7687(2) 0.0389(5) Uani d . 1 1
C C18 0.5051(3) 0.15738(14) 0.6761(2) 0.0472(5) Uani d . 1 1
H H18 0.4318 0.1235 0.6897 0.057 Uiso calc R 1 1
C C19 0.4496(3) 0.20893(14) 0.5640(3) 0.0545(6) Uani d . 1 1
H H19 0.3389 0.2093 0.5032 0.065 Uiso calc R 1 1
C C20 0.5541(4) 0.25923(15) 0.5406(3) 0.0621(7) Uani d . 1 1
H H20 0.5148 0.2933 0.4646 0.075 Uiso calc R 1 1
C C21 0.7172(4) 0.25902(14) 0.6304(3) 0.0599(7) Uani d . 1 1
H H21 0.7893 0.2929 0.6152 0.072 Uiso calc R 1 1
C C22 0.7742(3) 0.20852(12) 0.7430(2) 0.0444(5) Uani d . 1 1

loop_
_atom_site_aniso_label
_atom_site_aniso_U_11
_atom_site_aniso_U_22
_atom_site_aniso_U_33
_atom_site_aniso_U_12
_atom_site_aniso_U_13
_atom_site_aniso_U_23
Cl1 0.0526(4) 0.0597(4) 0.0696(4) -0.0158(3) 0.0237(3) -0.0005(3)
Cl2 0.0440(4) 0.0822(5) 0.0688(4) -0.0224(3) 0.0101(3) 0.0153(3)
O3 0.0347(9) 0.0818(12) 0.0484(9) -0.0163(8) 0.0022(7) 0.0204(8)
N4 0.0397(10) 0.0505(11) 0.0404(10) 0.0087(8) 0.0100(8) 0.0054(8)
N5 0.0400(10) 0.0526(11) 0.0467(11) 0.0006(9) 0.0147(9) 0.0106(9)
N6 0.0363(10) 0.0455(10) 0.0408(10) -0.0063(8) 0.0112(8) -0.0004(8)
N7 0.0341(10) 0.0529(11) 0.0387(10) -0.0093(8) 0.0065(8) 0.0110(8)
N8 0.0336(9) 0.0449(10) 0.0351(9) -0.0055(8) 0.0111(7) 0.0019(8)
C9 0.0453(14) 0.0688(16) 0.0477(14) 0.0113(12) 0.0047(11) 0.0098(12)
C10 0.0472(13) 0.0525(13) 0.0499(13) 0.0054(11) 0.0188(11) 0.0130(11)
C11 0.0343(11) 0.0416(11) 0.0379(11) 0.0012(9) 0.0126(9) 0.0003(9)
C12 0.0327(11) 0.0422(11) 0.0362(11) -0.0005(9) 0.0114(9) -0.0016(9)
C13 0.0357(11) 0.0494(13) 0.0465(12) -0.0066(10) 0.0131(10) -0.0024(10)
C14 0.0315(11) 0.0536(13) 0.0450(12) -0.0006(10) 0.0074(10) -0.0022(10)
C15 0.0378(11) 0.0415(11) 0.0365(11) 0.0041(9) 0.0119(9) -0.0026(9)
C16 0.0363(12) 0.0457(12) 0.0363(11) -0.0043(9) 0.0108(9) 0.0019(9)
C17 0.0470(12) 0.0365(11) 0.0353(10) -0.0009(9) 0.0191(10) -0.0032(9)
C18 0.0472(13) 0.0524(13) 0.0402(12) -0.0004(11) 0.0162(10) 0.0034(10)
C19 0.0591(15) 0.0563(15) 0.0422(13) 0.0083(12) 0.0146(12) 0.0050(11)
C20 0.084(2) 0.0523(14) 0.0493(14) 0.0061(14) 0.0261(14) 0.0143(12)
C21 0.0801(19) 0.0470(14) 0.0592(16) -0.0078(13) 0.0351(15) 0.0056(12)
C22 0.0544(14) 0.0394(11) 0.0433(12) -0.0050(10) 0.0239(11) -0.0041(9)

loop_
_atom_type_symbol
_atom_type_description
_atom_type_scat_dispersion_real
_atom_type_scat_dispersion_imag
_atom_type_scat_source
C C 0.0033 0.0016 'International Tables Vol C Tables 4.2.6.8 and 6.1.1.4'
H H 0.0000 0.0000 'International Tables Vol C Tables 4.2.6.8 and 6.1.1.4'
Cl Cl 0.1484 0.1585 'International Tables Vol C Tables 4.2.6.8 and 6.1.1.4'
N N 0.0061 0.0033 'International Tables Vol C Tables 4.2.6.8 and 6.1.1.4'
O O 0.0106 0.0060 'International Tables Vol C Tables 4.2.6.8 and 6.1.1.4'

loop_
_geom_angle_atom_site_label_1
_geom_angle_atom_site_label_2
_geom_angle_atom_site_label_3
_geom_angle
C10 N4 C15 105.76(18)
C10 N4 C9 127.3(2)
C15 N4 C9 127.0(2)
C10 N5 C11 102.76(18)
C12 N6 C13 118.28(18)
C12 N7 C16 131.50(18)
C12 N7 H7 114.3
C16 N7 H7 114.3
C16 N8 C17 126.16(18)
C16 N8 H8 116.9
C17 N8 H8 116.9
N4 C9 H9A 109.5
N4 C9 H9B 109.5
H9A C9 H9B 109.5
N4 C9 H9C 109.5
H9A C9 H9C 109.5
H9B C9 H9C 109.5
N5 C10 N4 115.0(2)
N5 C10 H10 122.5
N4 C10 H10 122.5
C15 C11 N5 111.13(18)
C15 C11 C12 118.69(19)
N5 C11 C12 130.18(19)
N6 C12 N7 120.29(18)
N6 C12 C11 120.47(19)
N7 C12 C11 119.24(18)
N6 C13 C14 126.8(2)
N6 C13 Cl2 114.53(16)
C14 C13 Cl2 118.66(17)
C13 C14 C15 113.8(2)
C13 C14 H14 123.1
C15 C14 H14 123.1
N4 C15 C11 105.38(18)
N4 C15 C14 132.7(2)
C11 C15 C14 121.92(19)
O3 C16 N8 123.74(19)
O3 C16 N7 119.21(19)
N8 C16 N7 117.06(18)
C18 C17 C22 117.2(2)
C18 C17 N8 124.54(19)
C22 C17 N8 118.3(2)
C19 C18 C17 120.2(2)
C19 C18 H18 119.9
C17 C18 H18 119.9
C20 C19 C18 121.4(3)
C20 C19 H19 119.3
C18 C19 H19 119.3
C19 C20 C21 119.4(2)
C19 C20 H20 120.3
C21 C20 H20 120.3
C20 C21 C22 119.9(2)
C20 C21 H21 120.0
C22 C21 H21 120.0
C21 C22 C17 121.9(2)
C21 C22 Cl1 118.86(18)
C17 C22 Cl1 119.23(17)

loop_
_geom_bond_atom_site_label_1
_geom_bond_atom_site_label_2
_geom_bond_distance
Cl1 C22 1.741(2)
Cl2 C13 1.737(2)
O3 C16 1.221(2)
N4 C10 1.357(3)
N4 C15 1.371(3)
N4 C9 1.460(3)
N5 C10 1.309(3)
N5 C11 1.387(3)
N6 C12 1.330(3)
N6 C13 1.343(3)
N7 C12 1.379(3)
N7 C16 1.381(3)
N7 H7 0.8600
N8 C16 1.353(3)
N8 C17 1.399(3)
N8 H8 0.8600
C9 H9A 0.9600
C9 H9B 0.9600
C9 H9C 0.9600
C10 H10 0.9300
C11 C15 1.384(3)
C11 C12 1.399(3)
C13 C14 1.366(3)
C14 C15 1.391(3)
C14 H14 0.9300
C17 C18 1.395(3)
C17 C22 1.396(3)
C18 C19 1.384(3)
C18 H18 0.9300
C19 C20 1.366(4)
C19 H19 0.9300
C20 C21 1.371(4)
C20 H20 0.9300
C21 C22 1.377(3)
C21 H21 0.9300

loop_
_geom_hbond_atom_site_label_D
_geom_hbond_atom_site_label_H
_geom_hbond_atom_site_label_A
_geom_hbond_site_symmetry_A
_geom_hbond_distance_DH
_geom_hbond_distance_HA
_geom_hbond_distance_DA
_geom_hbond_angle_DHA
_geom_hbond_publ_flag
N7 H7 O3 3_657 0.86 2.0700 2.862(3) 153 yes
N8 H8 N6 . 0.86 2.0300 2.723(2) 136 yes

loop_
_geom_torsion_atom_site_label_1
_geom_torsion_atom_site_label_2
_geom_torsion_atom_site_label_3
_geom_torsion_atom_site_label_4
_geom_torsion
C11 N5 C10 N4 0.0(3)
C15 N4 C10 N5 0.2(3)
C9 N4 C10 N5 -179.6(2)
C10 N5 C11 C15 -0.2(2)
C10 N5 C11 C12 179.3(2)
C13 N6 C12 N7 179.27(19)
C13 N6 C12 C11 0.0(3)
C16 N7 C12 N6 1.5(4)
C16 N7 C12 C11 -179.2(2)
C15 C11 C12 N6 -1.1(3)
N5 C11 C12 N6 179.5(2)
C15 C11 C12 N7 179.66(19)
N5 C11 C12 N7 0.2(3)
C12 N6 C13 C14 0.8(4)
C12 N6 C13 Cl2 -179.04(15)
N6 C13 C14 C15 -0.5(3)
Cl2 C13 C14 C15 179.40(16)
C10 N4 C15 C11 -0.3(2)
C9 N4 C15 C11 179.5(2)
C10 N4 C15 C14 178.9(2)
C9 N4 C15 C14 -1.3(4)
N5 C11 C15 N4 0.3(2)
C12 C11 C15 N4 -179.29(18)
N5 C11 C15 C14 -179.01(19)
C12 C11 C15 C14 1.4(3)
C13 C14 C15 N4 -179.8(2)
C13 C14 C15 C11 -0.7(3)
C17 N8 C16 O3 5.1(3)
C17 N8 C16 N7 -174.47(18)
C12 N7 C16 O3 -179.5(2)
C12 N7 C16 N8 0.1(4)
C16 N8 C17 C18 -1.4(3)
C16 N8 C17 C22 176.71(19)
C22 C17 C18 C19 0.3(3)
N8 C17 C18 C19 178.4(2)
C17 C18 C19 C20 0.2(4)
C18 C19 C20 C21 -0.3(4)
C19 C20 C21 C22 -0.2(4)
C20 C21 C22 C17 0.8(4)
C20 C21 C22 Cl1 -178.9(2)
C18 C17 C22 C21 -0.8(3)
N8 C17 C22 C21 -179.0(2)
C18 C17 C22 Cl1 178.84(16)
N8 C17 C22 Cl1 0.6(3)
